data_7234232
loop_
_publ_author_name
'Kiyota, Yasuhiro'
'Jeon, Ie-Rang'
'Jeannin, olivier'
'Beau, Maxime'
'Kawamoto, Tadashi'
'Alemany, Pere'
'Canadell, Enric'
'Mori, Takehiko'
'Fourmigue, Marc'

_publ_section_title
;
 Electronic engineering of a tetrathiafulvalene charge-transfer salt via
 reduced symmetry induced by combined substituents
;
_journal_name_full 'Physical Chemistry Chemical Physics'
_journal_paper_doi 10.1039/C9CP04320A
_journal_year 2019
_chemical_formula_moiety 'C10 H12 S6, C12 H4 N4'
_chemical_formula_sum 'C22 H16 N4 S6'
_chemical_formula_weight 528.75
_space_group_IT_number 2
_space_group_name_Hall '-P 1'
_space_group_name_H-M_alt 'P -1'
_symmetry_cell_setting triclinic
_symmetry_Int_Tables_number 2
_symmetry_space_group_name_Hall '-P 1'
_symmetry_space_group_name_H-M 'P -1'
_atom_sites_solution_hydrogens geom
_audit_conform_dict_location ftp://ftp.iucr.org/pub/cif_core.dic
_audit_conform_dict_name cif_core.dic
_audit_conform_dict_version 2.4.3
_audit_creation_date 2017-12-20T09:42:30-00:00
_audit_creation_method 'WinGX routine CIF_UPDATE'
_audit_update_record
;
2019-03-08 deposited with the CCDC.    2019-09-24 downloaded from the CCDC.
;
_cell_angle_alpha 90.790(3)
_cell_angle_beta 90.292(3)
_cell_angle_gamma 93.350(3)
_cell_formula_units_Z 1
_cell_length_a 3.8415(3)
_cell_length_b 7.6270(7)
_cell_length_c 18.9474(17)
_cell_measurement_reflns_used 6683
_cell_measurement_temperature 150(2)
_cell_measurement_theta_max 27.52
_cell_measurement_theta_min 2.68
_cell_measurement_wavelength 0.71073
_cell_volume 554.13(8)
_computing_cell_refinement 'APEX3 (Bruker, 2015); SAINT (Bruker, 2014)'
_computing_data_collection 'SAINT (Bruker, 2014)'
_computing_data_reduction 'SAINT (Bruker, 2014)'
_computing_molecular_graphics 'Ortep for Windows (Farrugia, 2012)'
_computing_publication_material 'WinGX publication routines (Farrugia, 2012)'
_computing_structure_refinement 'SHELXL-2014/7 (Sheldrick, 2014)'
_computing_structure_solution 'SIR-92 (Altomare et al., 1994)'
_diffrn_ambient_temperature 150(2)
_diffrn_detector 'CCD plate'
_diffrn_measured_fraction_theta_full 0.995
_diffrn_measured_fraction_theta_max 0.996
_diffrn_measurement_device_type 'D8 VENTURE Bruker AXS'
_diffrn_measurement_method 'CCD rotation images, thick slices'
_diffrn_orient_matrix_UB_11 0.057833
_diffrn_orient_matrix_UB_12 -0.090655
_diffrn_orient_matrix_UB_13 -0.036032
_diffrn_orient_matrix_UB_21 0.049959
_diffrn_orient_matrix_UB_22 0.09451
_diffrn_orient_matrix_UB_23 -0.035214
_diffrn_orient_matrix_UB_31 0.249314
_diffrn_orient_matrix_UB_32 0.01013
_diffrn_orient_matrix_UB_33 0.015741
_diffrn_radiation_monochromator 'multilayer monochromator'
_diffrn_radiation_probe x-ray
_diffrn_radiation_source 'Incoatec microfocus sealed tube'
_diffrn_radiation_type MoK\a
_diffrn_radiation_wavelength 0.71073
_diffrn_reflns_av_R_equivalents 0.0387
_diffrn_reflns_av_unetI/netI 0.0279
_diffrn_reflns_Laue_measured_fraction_full 0.995
_diffrn_reflns_Laue_measured_fraction_max 0.996
_diffrn_reflns_limit_h_max 4
_diffrn_reflns_limit_h_min -4
_diffrn_reflns_limit_k_max 9
_diffrn_reflns_limit_k_min -9
_diffrn_reflns_limit_l_max 24
_diffrn_reflns_limit_l_min -24
_diffrn_reflns_number 12662
_diffrn_reflns_point_group_measured_fraction_full 0.995
_diffrn_reflns_point_group_measured_fraction_max 0.996
_diffrn_reflns_theta_full 25.242
_diffrn_reflns_theta_max 27.524
_diffrn_reflns_theta_min 3.226
_diffrn_standards_number 0
_exptl_absorpt_coefficient_mu 0.638
_exptl_absorpt_correction_T_max 0.994
_exptl_absorpt_correction_T_min 0.955
_exptl_absorpt_correction_type multi-scan
_exptl_absorpt_process_details
;
  [Sheldrick, G.M. (2014). SADABS Bruker AXS Inc., Madison, Wisconsin, USA]
;
_exptl_crystal_colour brown
_exptl_crystal_density_diffrn 1.584
_exptl_crystal_density_method 'not measured'
_exptl_crystal_description prism
_exptl_crystal_F_000 272
_exptl_crystal_size_max 0.11
_exptl_crystal_size_mid 0.06
_exptl_crystal_size_min 0.01
_refine_diff_density_max 0.542
_refine_diff_density_min -0.365
_refine_diff_density_rms 0.073
_refine_ls_extinction_method none
_refine_ls_goodness_of_fit_ref 1.133
_refine_ls_hydrogen_treatment constr
_refine_ls_matrix_type full
_refine_ls_number_constraints 0
_refine_ls_number_parameters 147
_refine_ls_number_reflns 2519
_refine_ls_number_restraints 0
_refine_ls_restrained_S_all 1.133
_refine_ls_R_factor_all 0.0442
_refine_ls_R_factor_gt 0.0377
_refine_ls_shift/su_max 0.001
_refine_ls_shift/su_mean 0
_refine_ls_structure_factor_coef Fsqd
_refine_ls_weighting_details 'w=1/[\s^2^(Fo^2^)+(0.0353P)^2^+0.6645P] where P=(Fo^2^+2Fc^2^)/3'
_refine_ls_weighting_scheme calc
_refine_ls_wR_factor_gt 0.0874
_refine_ls_wR_factor_ref 0.0905
_reflns_Friedel_coverage 0
_reflns_number_gt 2217
_reflns_number_total 2519
_reflns_threshold_expression 'I > 2\s(I)'
_cod_data_source_file c9cp04320a2.cif
_cod_data_source_block shelx
_cod_original_formula_sum '	C22 H16 N4 S6'
_cod_database_code 7234232

loop_
_symmetry_equiv_pos_as_xyz
'x, y, z'
'-x, -y, -z'

loop_
_atom_site_label
_atom_site_type_symbol
_atom_site_fract_x
_atom_site_fract_y
_atom_site_fract_z
_atom_site_U_iso_or_equiv
_atom_site_adp_type
_atom_site_occupancy
_atom_site_site_symmetry_order
_atom_site_calc_flag
_atom_site_refinement_flags_posn
_atom_site_refinement_flags_adp
C1 C 0.0706(5) 0.4563(3) 0.52723(10) 0.0111(4) Uani 1 1 d . .
C2 C 0.3290(5) 0.3715(3) 0.64737(10) 0.0103(4) Uani 1 1 d . .
C3 C 0.3047(5) 0.2199(3) 0.60913(10) 0.0116(4) Uani 1 1 d . .
C4 C 0.4054(6) 0.0435(3) 0.63309(11) 0.0157(4) Uani 1 1 d . .
H4A H 0.5377 0.0569 0.6761 0.024 Uiso 1 1 calc R U
H4B H 0.5441 -0.009 0.5974 0.024 Uiso 1 1 calc R U
H4C H 0.1989 -0.0304 0.641 0.024 Uiso 1 1 calc R U
C5 C 0.4311(6) 0.6106(3) 0.75810(12) 0.0190(5) Uani 1 1 d . .
H5A H 0.5481 0.6887 0.7254 0.028 Uiso 1 1 calc R U
H5B H 0.5223 0.634 0.8048 0.028 Uiso 1 1 calc R U
H5C H 0.1858 0.6284 0.7574 0.028 Uiso 1 1 calc R U
C6 C 0.5732(5) -0.1779(3) 0.99281(10) 0.0119(4) Uani 1 1 d . .
H6 H 0.6232 -0.2954 0.9884 0.014 Uiso 1 1 calc R U
C7 C 0.3890(5) -0.1027(3) 0.94111(10) 0.0117(4) Uani 1 1 d . .
H7 H 0.314 -0.1697 0.902 0.014 Uiso 1 1 calc R U
C8 C 0.3083(5) 0.0787(3) 0.94588(10) 0.0113(4) Uani 1 1 d . .
C9 C 0.1169(6) 0.1553(3) 0.89276(11) 0.0124(4) Uani 1 1 d . .
C10 C 0.0018(5) 0.0572(3) 0.83103(11) 0.0130(4) Uani 1 1 d . .
C11 C 0.0262(5) 0.3343(3) 0.89631(10) 0.0133(4) Uani 1 1 d . .
N1 N -0.0888(5) -0.0230(3) 0.78211(10) 0.0209(4) Uani 1 1 d . .
N2 N -0.0516(6) 0.4780(3) 0.89935(11) 0.0227(4) Uani 1 1 d . .
S1 S 0.14668(14) 0.23389(6) 0.52295(3) 0.01221(13) Uani 1 1 d . .
S2 S 0.19288(14) 0.56079(6) 0.60667(3) 0.01208(13) Uani 1 1 d . .
S3 S 0.50092(14) 0.38692(7) 0.73310(3) 0.01426(14) Uani 1 1 d . .

loop_
_atom_site_aniso_label
_atom_site_aniso_U_11
_atom_site_aniso_U_22
_atom_site_aniso_U_33
_atom_site_aniso_U_23
_atom_site_aniso_U_13
_atom_site_aniso_U_12
C1 0.0168(10) 0.0069(9) 0.0096(9) -0.0005(7) 0.0000(7) 0.0003(7)
C2 0.0113(10) 0.0099(9) 0.0098(9) 0.0025(7) 0.0010(7) 0.0006(7)
C3 0.0145(10) 0.0107(9) 0.0099(9) 0.0018(7) 0.0001(7) 0.0019(7)
C4 0.0213(11) 0.0123(10) 0.0138(10) 0.0011(8) -0.0010(8) 0.0045(8)
C5 0.0243(12) 0.0148(10) 0.0178(11) -0.0051(8) -0.0041(9) 0.0027(9)
C6 0.0141(10) 0.0095(9) 0.0121(9) 0.0001(7) 0.0023(8) 0.0016(7)
C7 0.0146(10) 0.0099(9) 0.0106(9) -0.0024(7) 0.0020(7) 0.0003(7)
C8 0.0113(10) 0.0121(10) 0.0106(9) 0.0017(7) 0.0020(7) -0.0006(7)
C9 0.0145(10) 0.0118(10) 0.0106(9) 0.0008(7) 0.0001(8) -0.0002(8)
C10 0.0122(10) 0.0139(10) 0.0132(10) 0.0044(8) -0.0005(8) 0.0019(8)
C11 0.0126(10) 0.0177(11) 0.0094(9) 0.0014(7) -0.0005(7) 0.0000(8)
N1 0.0268(11) 0.0188(10) 0.0170(9) 0.0009(8) -0.0052(8) 0.0001(8)
N2 0.0295(12) 0.0180(10) 0.0210(10) 0.0023(8) -0.0018(8) 0.0060(8)
S1 0.0191(3) 0.0082(2) 0.0095(2) -0.00061(17) -0.00090(18) 0.00234(18)
S2 0.0196(3) 0.0074(2) 0.0095(2) -0.00023(17) -0.00194(18) 0.00242(18)
S3 0.0206(3) 0.0122(3) 0.0102(2) 0.00026(18) -0.00280(19) 0.00322(19)

loop_
_atom_type_symbol
_atom_type_description
_atom_type_scat_dispersion_real
_atom_type_scat_dispersion_imag
_atom_type_scat_source
C C 0.0033 0.0016 'International Tables Vol C Tables 4.2.6.8 and 6.1.1.4'
H H 0 0 'International Tables Vol C Tables 4.2.6.8 and 6.1.1.4'
N N 0.0061 0.0033 'International Tables Vol C Tables 4.2.6.8 and 6.1.1.4'
S S 0.1246 0.1234 'International Tables Vol C Tables 4.2.6.8 and 6.1.1.4'

loop_
_geom_angle_atom_site_label_1
_geom_angle_atom_site_label_2
_geom_angle_atom_site_label_3
_geom_angle
_geom_angle_site_symmetry_1
_geom_angle_site_symmetry_3
C1 C1 S1 123.1(2) 2_566 .
C1 C1 S2 122.2(2) 2_566 .
S1 C1 S2 114.77(11) . .
C3 C2 S3 123.21(16) . .
C3 C2 S2 117.35(15) . .
S3 C2 S2 119.41(11) . .
C2 C3 C4 126.46(19) . .
C2 C3 S1 116.30(15) . .
C4 C3 S1 117.23(15) . .
C3 C4 H4A 109.5 . .
C3 C4 H4B 109.5 . .
H4A C4 H4B 109.5 . .
C3 C4 H4C 109.5 . .
H4A C4 H4C 109.5 . .
H4B C4 H4C 109.5 . .
S3 C5 H5A 109.5 . .
S3 C5 H5B 109.5 . .
H5A C5 H5B 109.5 . .
S3 C5 H5C 109.5 . .
H5A C5 H5C 109.5 . .
H5B C5 H5C 109.5 . .
C7 C6 C8 120.94(19) . 2_657
C7 C6 H6 119.5 . .
C8 C6 H6 119.5 2_657 .
C6 C7 C8 121.13(18) . .
C6 C7 H7 119.4 . .
C8 C7 H7 119.4 . .
C9 C8 C6 121.11(19) . 2_657
C9 C8 C7 120.95(19) . .
C6 C8 C7 117.94(18) 2_657 .
C8 C9 C11 122.51(19) . .
C8 C9 C10 121.26(19) . .
C11 C9 C10 116.23(18) . .
N1 C10 C9 179.2(2) . .
N2 C11 C9 179.1(2) . .
C1 S1 C3 96.13(9) . .
C1 S2 C2 95.38(9) . .
C2 S3 C5 102.66(10) . .

loop_
_geom_bond_atom_site_label_1
_geom_bond_atom_site_label_2
_geom_bond_distance
_geom_bond_site_symmetry_2
C1 C1 1.364(4) 2_566
C1 S1 1.739(2) .
C1 S2 1.743(2) .
C2 C3 1.355(3) .
C2 S3 1.750(2) .
C2 S2 1.751(2) .
C3 C4 1.497(3) .
C3 S1 1.746(2) .
C4 H4A 0.96 .
C4 H4B 0.96 .
C4 H4C 0.96 .
C5 S3 1.800(2) .
C5 H5A 0.96 .
C5 H5B 0.96 .
C5 H5C 0.96 .
C6 C7 1.358(3) .
C6 C8 1.435(3) 2_657
C6 H6 0.93 .
C7 C8 1.437(3) .
C7 H7 0.93 .
C8 C9 1.398(3) .
C8 C6 1.435(3) 2_657
C9 C11 1.429(3) .
C9 C10 1.434(3) .
C10 N1 1.145(3) .
C11 N2 1.153(3) .

loop_
_geom_torsion_atom_site_label_1
_geom_torsion_atom_site_label_2
_geom_torsion_atom_site_label_3
_geom_torsion_atom_site_label_4
_geom_torsion
_geom_torsion_site_symmetry_1
_geom_torsion_site_symmetry_4
S3 C2 C3 C4 2.1(3) . .
S2 C2 C3 C4 179.98(17) . .
S3 C2 C3 S1 -176.76(11) . .
S2 C2 C3 S1 1.1(2) . .
C8 C6 C7 C8 0.3(3) 2_657 .
C6 C7 C8 C9 -179.6(2) . .
C6 C7 C8 C6 -0.3(3) . 2_657
C6 C8 C9 C11 -0.5(3) 2_657 .
C7 C8 C9 C11 178.83(19) . .
C6 C8 C9 C10 179.23(19) 2_657 .
C7 C8 C9 C10 -1.5(3) . .
C1 C1 S1 C3 -177.9(3) 2_566 .
S2 C1 S1 C3 2.65(14) . .
C2 C3 S1 C1 -2.24(19) . .
C4 C3 S1 C1 178.76(17) . .
C1 C1 S2 C2 178.4(3) 2_566 .
S1 C1 S2 C2 -2.18(14) . .
C3 C2 S2 C1 0.67(19) . .
S3 C2 S2 C1 178.60(13) . .
C3 C2 S3 C5 -175.42(19) . .
S2 C2 S3 C5 6.78(16) . .
